data_7152903
loop_
_publ_author_name
'Li, Guang'
'Zhang, Xun'
'Li, Qi'
'Feng, Pengju'
'Shi, Yian'

_publ_section_title
;
 A concise approach to the spiroiminal fragment of marineosins.
;
_journal_issue 18
_journal_name_full 'Organic &amp; biomolecular chemistry'
_journal_page_first 2936
_journal_page_last 2938
_journal_paper_doi 10.1039/c3ob40208h
_journal_volume 11
_journal_year 2013
_chemical_formula_moiety 'C10 H17 N O3'
_chemical_formula_sum 'C10 H17 N O3'
_chemical_formula_weight 199.25
_chemical_name_systematic
;
?
;
_space_group_IT_number 14
_symmetry_cell_setting monoclinic
_symmetry_space_group_name_Hall '-P 2yn'
_symmetry_space_group_name_H-M 'P 1 21/n 1'
_atom_sites_solution_hydrogens geom
_atom_sites_solution_primary direct
_atom_sites_solution_secondary difmap
_audit_creation_method SHELXL-97
_cell_angle_alpha 90.00
_cell_angle_beta 98.346(4)
_cell_angle_gamma 90.00
_cell_formula_units_Z 4
_cell_length_a 11.044(3)
_cell_length_b 8.0060(19)
_cell_length_c 11.730(3)
_cell_measurement_reflns_used 3523
_cell_measurement_temperature 173(2)
_cell_measurement_theta_max 27.48
_cell_measurement_theta_min 1.86
_cell_volume 1026.2(5)
_computing_cell_refinement 'CrystalClear (Rigaku Inc., 2007)'
_computing_data_collection 'CrystalClear (Rigaku Inc., 2007)'
_computing_data_reduction 'CrystalClear (Rigaku Inc., 2007)'
_computing_molecular_graphics 'Olex2 ver 1.1'
_computing_publication_material 'SHELX97 (Sheldrick, 1997)'
_computing_structure_refinement 'SHELXL-97 (Sheldrick, 1997)'
_computing_structure_solution 'SHELXS-97 (Sheldrick, 1990)'
_diffrn_ambient_temperature 173(2)
_diffrn_measured_fraction_theta_full 0.994
_diffrn_measured_fraction_theta_max 0.994
_diffrn_measurement_device_type 'Saturn724+ CCD'
_diffrn_measurement_method '\w scans at fixed \c = 45\%'
_diffrn_radiation_monochromator graphite
_diffrn_radiation_source 'sealed tube'
_diffrn_radiation_type MoK\a
_diffrn_radiation_wavelength 0.71073
_diffrn_reflns_av_R_equivalents 0.0296
_diffrn_reflns_av_sigmaI/netI 0.0325
_diffrn_reflns_limit_h_max 12
_diffrn_reflns_limit_h_min -14
_diffrn_reflns_limit_k_max 10
_diffrn_reflns_limit_k_min -8
_diffrn_reflns_limit_l_max 15
_diffrn_reflns_limit_l_min -15
_diffrn_reflns_number 5182
_diffrn_reflns_theta_full 27.48
_diffrn_reflns_theta_max 27.48
_diffrn_reflns_theta_min 3.09
_exptl_absorpt_coefficient_mu 0.095
_exptl_absorpt_correction_T_max 0.9740
_exptl_absorpt_correction_T_min 0.9640
_exptl_absorpt_correction_type multi-scan
_exptl_absorpt_process_details 'CrystalClear (Rigaku Inc., 2007)'
_exptl_crystal_colour colorless
_exptl_crystal_density_diffrn 1.290
_exptl_crystal_density_method 'not measured'
_exptl_crystal_description block
_exptl_crystal_F_000 432
_exptl_crystal_size_max 0.39
_exptl_crystal_size_mid 0.34
_exptl_crystal_size_min 0.28
_refine_diff_density_max 0.249
_refine_diff_density_min -0.189
_refine_diff_density_rms 0.040
_refine_ls_extinction_method none
_refine_ls_goodness_of_fit_ref 1.112
_refine_ls_hydrogen_treatment constr
_refine_ls_matrix_type full
_refine_ls_number_parameters 129
_refine_ls_number_reflns 2344
_refine_ls_number_restraints 0
_refine_ls_restrained_S_all 1.112
_refine_ls_R_factor_all 0.0555
_refine_ls_R_factor_gt 0.0502
_refine_ls_shift/su_max 0.000
_refine_ls_shift/su_mean 0.000
_refine_ls_structure_factor_coef Fsqd
_refine_ls_weighting_details 'calc w=1/[\s^2^(Fo^2^)+(0.0425P)^2^+0.4024P] where P=(Fo^2^+2Fc^2^)/3'
_refine_ls_weighting_scheme calc
_refine_ls_wR_factor_gt 0.1136
_refine_ls_wR_factor_ref 0.1176
_reflns_number_gt 2150
_reflns_number_total 2344
_reflns_threshold_expression >2sigma(I)
_cod_data_source_file c3ob40208h.txt
_cod_data_source_block sa1523
_cod_original_cell_volume 1026.1(4)
_cod_original_sg_symbol_H-M P2(1)/n
_cod_database_code 7152903

loop_
_symmetry_equiv_pos_as_xyz
'x, y, z'
'-x+1/2, y+1/2, -z+1/2'
'-x, -y, -z'
'x-1/2, -y-1/2, z-1/2'

loop_
_atom_site_label
_atom_site_type_symbol
_atom_site_fract_x
_atom_site_fract_y
_atom_site_fract_z
_atom_site_U_iso_or_equiv
_atom_site_adp_type
_atom_site_occupancy
_atom_site_symmetry_multiplicity
_atom_site_calc_flag
_atom_site_refinement_flags
O1 O 0.97386(10) 0.47983(15) 0.33728(9) 0.0328(3) Uani 1 1 d .
O2 O 0.60054(10) 0.40871(14) 0.34545(9) 0.0303(3) Uani 1 1 d .
O3 O 0.80502(9) 0.10587(13) 0.50278(9) 0.0256(3) Uani 1 1 d .
N1 N 0.86166(11) 0.37611(16) 0.47113(10) 0.0257(3) Uani 1 1 d .
H1 H 0.9057 0.4208 0.5320 0.031 Uiso 1 1 calc R
C1 C 0.88679(13) 0.39972(18) 0.36361(12) 0.0246(3) Uani 1 1 d .
C2 C 0.78908(13) 0.3125(2) 0.28101(12) 0.0265(3) Uani 1 1 d .
H2B H 0.8208 0.2075 0.2519 0.032 Uiso 1 1 calc R
H2A H 0.7590 0.3854 0.2148 0.032 Uiso 1 1 calc R
C3 C 0.68739(12) 0.27672(18) 0.35375(11) 0.0226(3) Uani 1 1 d .
H3 H 0.6467 0.1674 0.3320 0.027 Uiso 1 1 calc R
C4 C 0.75685(13) 0.27179(18) 0.47893(12) 0.0227(3) Uani 1 1 d .
C5 C 0.68654(14) 0.3323(2) 0.57317(12) 0.0275(3) Uani 1 1 d .
H5A H 0.6464 0.4401 0.5497 0.033 Uiso 1 1 calc R
H5B H 0.7444 0.3514 0.6447 0.033 Uiso 1 1 calc R
C6 C 0.58995(15) 0.2062(2) 0.59670(14) 0.0327(4) Uani 1 1 d .
H6B H 0.5504 0.2442 0.6627 0.039 Uiso 1 1 calc R
H6A H 0.5261 0.1970 0.5284 0.039 Uiso 1 1 calc R
C7 C 0.64955(15) 0.0376(2) 0.62357(13) 0.0333(4) Uani 1 1 d .
H7A H 0.5862 -0.0458 0.6350 0.040 Uiso 1 1 calc R
H7B H 0.7081 0.0449 0.6958 0.040 Uiso 1 1 calc R
C8 C 0.71644(14) -0.01809(19) 0.52586(13) 0.0276(3) Uani 1 1 d .
H8 H 0.6551 -0.0322 0.4549 0.033 Uiso 1 1 calc R
C9 C 0.51382(15) 0.3990(2) 0.24312(15) 0.0365(4) Uani 1 1 d .
H9C H 0.5544 0.4247 0.1763 0.055 Uiso 1 1 calc R
H9B H 0.4479 0.4796 0.2475 0.055 Uiso 1 1 calc R
H9A H 0.4795 0.2860 0.2352 0.055 Uiso 1 1 calc R
C10 C 0.78554(18) -0.1806(2) 0.54926(15) 0.0399(4) Uani 1 1 d .
H10C H 0.8433 -0.1706 0.6207 0.060 Uiso 1 1 calc R
H10B H 0.8305 -0.2054 0.4851 0.060 Uiso 1 1 calc R
H10A H 0.7275 -0.2711 0.5571 0.060 Uiso 1 1 calc R

loop_
_atom_site_aniso_label
_atom_site_aniso_U_11
_atom_site_aniso_U_22
_atom_site_aniso_U_33
_atom_site_aniso_U_23
_atom_site_aniso_U_13
_atom_site_aniso_U_12
O1 0.0295(6) 0.0386(7) 0.0309(6) 0.0037(5) 0.0065(4) -0.0113(5)
O2 0.0285(6) 0.0298(6) 0.0309(6) -0.0032(4) -0.0019(4) 0.0065(5)
O3 0.0242(5) 0.0238(6) 0.0286(5) 0.0031(4) 0.0029(4) -0.0030(4)
N1 0.0251(6) 0.0284(7) 0.0230(6) 0.0002(5) 0.0014(5) -0.0095(5)
C1 0.0240(7) 0.0237(7) 0.0262(7) 0.0029(6) 0.0037(5) -0.0011(6)
C2 0.0279(7) 0.0286(8) 0.0234(7) -0.0003(6) 0.0048(5) -0.0026(6)
C3 0.0221(7) 0.0214(7) 0.0238(6) -0.0016(5) 0.0021(5) -0.0009(5)
C4 0.0225(7) 0.0223(7) 0.0231(6) -0.0003(5) 0.0026(5) -0.0040(6)
C5 0.0303(7) 0.0285(8) 0.0244(7) -0.0048(6) 0.0060(6) -0.0059(6)
C6 0.0315(8) 0.0386(9) 0.0302(7) -0.0057(7) 0.0120(6) -0.0100(7)
C7 0.0386(9) 0.0345(9) 0.0278(8) 0.0011(6) 0.0078(6) -0.0148(7)
C8 0.0330(8) 0.0244(7) 0.0250(7) 0.0023(6) 0.0024(6) -0.0079(6)
C9 0.0305(8) 0.0364(9) 0.0391(9) 0.0004(7) -0.0063(7) 0.0069(7)
C10 0.0515(11) 0.0260(8) 0.0402(9) 0.0047(7) 0.0000(8) -0.0027(8)

loop_
_atom_type_symbol
_atom_type_description
_atom_type_scat_dispersion_real
_atom_type_scat_dispersion_imag
_atom_type_scat_source
C C 0.0033 0.0016 'International Tables Vol C Tables 4.2.6.8 and 6.1.1.4'
H H 0.0000 0.0000 'International Tables Vol C Tables 4.2.6.8 and 6.1.1.4'
N N 0.0061 0.0033 'International Tables Vol C Tables 4.2.6.8 and 6.1.1.4'
O O 0.0106 0.0060 'International Tables Vol C Tables 4.2.6.8 and 6.1.1.4'

loop_
_geom_angle_atom_site_label_1
_geom_angle_atom_site_label_2
_geom_angle_atom_site_label_3
_geom_angle
C3 O2 C9 112.43(11)
C4 O3 C8 115.32(11)
C1 N1 C4 114.73(12)
C1 N1 H1 122.6
C4 N1 H1 122.6
O1 C1 N1 125.71(13)
O1 C1 C2 126.16(13)
N1 C1 C2 108.12(12)
C1 C2 C3 104.00(11)
C1 C2 H2B 111.0
C3 C2 H2B 111.0
C1 C2 H2A 111.0
C3 C2 H2A 111.0
H2B C2 H2A 109.0
O2 C3 C2 111.39(12)
O2 C3 C4 108.61(11)
C2 C3 C4 103.26(11)
O2 C3 H3 111.1
C2 C3 H3 111.1
C4 C3 H3 111.1
N1 C4 O3 105.60(11)
N1 C4 C5 111.18(12)
O3 C4 C5 111.43(12)
N1 C4 C3 102.48(11)
O3 C4 C3 108.90(11)
C5 C4 C3 116.39(12)
C4 C5 C6 111.46(12)
C4 C5 H5A 109.3
C6 C5 H5A 109.3
C4 C5 H5B 109.3
C6 C5 H5B 109.3
H5A C5 H5B 108.0
C7 C6 C5 109.51(13)
C7 C6 H6B 109.8
C5 C6 H6B 109.8
C7 C6 H6A 109.8
C5 C6 H6A 109.8
H6B C6 H6A 108.2
C6 C7 C8 110.42(13)
C6 C7 H7A 109.6
C8 C7 H7A 109.6
C6 C7 H7B 109.6
C8 C7 H7B 109.6
H7A C7 H7B 108.1
O3 C8 C10 106.68(13)
O3 C8 C7 110.88(12)
C10 C8 C7 113.79(14)
O3 C8 H8 108.4
C10 C8 H8 108.4
C7 C8 H8 108.4
O2 C9 H9C 109.5
O2 C9 H9B 109.5
H9C C9 H9B 109.5
O2 C9 H9A 109.5
H9C C9 H9A 109.5
H9B C9 H9A 109.5
C8 C10 H10C 109.5
C8 C10 H10B 109.5
H10C C10 H10B 109.5
C8 C10 H10A 109.5
H10C C10 H10A 109.5
H10B C10 H10A 109.5

loop_
_geom_bond_atom_site_label_1
_geom_bond_atom_site_label_2
_geom_bond_distance
O1 C1 1.2318(17)
O2 C3 1.4209(17)
O2 C9 1.4248(18)
O3 C4 1.4431(18)
O3 C8 1.4464(17)
N1 C1 1.3435(18)
N1 C4 1.4410(18)
N1 H1 0.8800
C1 C2 1.512(2)
C2 C3 1.5328(19)
C2 H2B 0.9900
C2 H2A 0.9900
C3 C4 1.5553(19)
C3 H3 1.0000
C4 C5 1.520(2)
C5 C6 1.523(2)
C5 H5A 0.9900
C5 H5B 0.9900
C6 C7 1.515(2)
C6 H6B 0.9900
C6 H6A 0.9900
C7 C8 1.518(2)
C7 H7A 0.9900
C7 H7B 0.9900
C8 C10 1.513(2)
C8 H8 1.0000
C9 H9C 0.9800
C9 H9B 0.9800
C9 H9A 0.9800
C10 H10C 0.9800
C10 H10B 0.9800
C10 H10A 0.9800

loop_
_geom_hbond_atom_site_label_D
_geom_hbond_atom_site_label_H
_geom_hbond_atom_site_label_A
_geom_hbond_distance_DH
_geom_hbond_distance_HA
_geom_hbond_distance_DA
_geom_hbond_angle_DHA
_geom_hbond_site_symmetry_A
N1 H1 O1 0.88 2.04 2.9146(17) 172.9 3_766

loop_
_geom_torsion_atom_site_label_1
_geom_torsion_atom_site_label_2
_geom_torsion_atom_site_label_3
_geom_torsion_atom_site_label_4
_geom_torsion
C4 N1 C1 O1 -177.67(14)
C4 N1 C1 C2 2.90(17)
O1 C1 C2 C3 -164.74(15)
N1 C1 C2 C3 14.70(15)
C9 O2 C3 C2 80.59(15)
C9 O2 C3 C4 -166.34(12)
C1 C2 C3 O2 91.53(13)
C1 C2 C3 C4 -24.86(14)
C1 N1 C4 O3 95.15(14)
C1 N1 C4 C5 -143.85(13)
C1 N1 C4 C3 -18.82(16)
C8 O3 C4 N1 174.00(10)
C8 O3 C4 C5 53.16(15)
C8 O3 C4 C3 -76.57(14)
O2 C3 C4 N1 -92.24(13)
C2 C3 C4 N1 26.10(14)
O2 C3 C4 O3 156.24(11)
C2 C3 C4 O3 -85.42(13)
O2 C3 C4 C5 29.29(16)
C2 C3 C4 C5 147.63(13)
N1 C4 C5 C6 -169.72(12)
O3 C4 C5 C6 -52.21(16)
C3 C4 C5 C6 73.47(17)
C4 C5 C6 C7 54.65(16)
C5 C6 C7 C8 -56.36(16)
C4 O3 C8 C10 -179.58(12)
C4 O3 C8 C7 -55.17(16)
C6 C7 C8 O3 56.00(16)
C6 C7 C8 C10 176.25(13)
